data_4501231
loop_
_publ_author_name
'Hisaki, Ichiro'
'Murai, Taketoshi'
'Yabuguchi, Hirohide'
'Shigemitsu, Hajime'
'Tohnai, Norimitsu'
'Miyata, Mikiji'

_publ_section_title
;
 Deoxycholamide Crystalline Frameworks as a Platform of Highly-Efficient
 Fluorescence Materials
;
_journal_issue 10
_journal_name_full 'Crystal Growth &amp; Design'
_journal_page_first 4652
_journal_paper_doi 10.1021/cg200935j
_journal_volume 11
_journal_year 2011
_chemical_formula_moiety 'C26 H43 N O4'
_chemical_formula_sum 'C26 H43 N O4'
_chemical_formula_weight 433.63
_space_group_IT_number 19
_symmetry_cell_setting orthorhombic
_symmetry_Int_Tables_number 19
_symmetry_space_group_name_Hall 'P 2ac 2ab'
_symmetry_space_group_name_H-M 'P 21 21 21'
_atom_sites_solution_hydrogens geom
_atom_sites_solution_primary direct
_atom_sites_solution_secondary difmap
_cell_angle_alpha 90.0000
_cell_angle_beta 90.0000
_cell_angle_gamma 90.0000
_cell_formula_units_Z 4
_cell_length_a 7.11422(13)
_cell_length_b 13.5618(3)
_cell_length_c 25.7091(5)
_cell_measurement_reflns_used 19697
_cell_measurement_temperature 213
_cell_measurement_theta_max 68.22
_cell_measurement_theta_min 3.26
_cell_volume 2480.46(9)
_computing_cell_refinement 'RAPID AUTO'
_computing_data_collection 'RAPID AUTO (Rigaku, ????)'
_computing_data_reduction 'RAPID AUTO'
_computing_molecular_graphics 'CrystalStructure 4.0'
_computing_publication_material 'CrystalStructure 4.0 (Rigaku, 2010)'
_computing_structure_refinement 'SHELXL97 (Sheldrick, 2008)'
_computing_structure_solution 'SIR2004 (Burla, et al., 2005)'
_diffrn_ambient_temperature 213
_diffrn_detector_area_resol_mean 10.000
_diffrn_measured_fraction_theta_full 1.000
_diffrn_measured_fraction_theta_max 1.000
_diffrn_measurement_device_type 'Rigaku R-AXIS RAPID'
_diffrn_measurement_method \w
_diffrn_radiation_type 'Cu K\a'
_diffrn_radiation_wavelength 1.54187
_diffrn_reflns_av_R_equivalents 0.0413
_diffrn_reflns_limit_h_max 8
_diffrn_reflns_limit_h_min -8
_diffrn_reflns_limit_k_max 16
_diffrn_reflns_limit_k_min -16
_diffrn_reflns_limit_l_max 30
_diffrn_reflns_limit_l_min -30
_diffrn_reflns_number 29138
_diffrn_reflns_theta_full 68.23
_diffrn_reflns_theta_max 68.22
_diffrn_standards_number 0
_exptl_absorpt_coefficient_mu 0.607
_exptl_absorpt_correction_T_max 0.953
_exptl_absorpt_correction_T_min 0.926
_exptl_absorpt_correction_type numerical
_exptl_absorpt_process_details 'NUMABS (Rigaku, 1999)'
_exptl_crystal_colour colorless
_exptl_crystal_density_diffrn 1.161
_exptl_crystal_density_method 'not measured'
_exptl_crystal_description block
_exptl_crystal_F_000 952.00
_exptl_crystal_size_max 0.300
_exptl_crystal_size_mid 0.120
_exptl_crystal_size_min 0.080
_refine_diff_density_max 0.290
_refine_diff_density_min -0.310
_refine_ls_extinction_method none
_refine_ls_goodness_of_fit_ref 1.154
_refine_ls_hydrogen_treatment constr
_refine_ls_number_parameters 292
_refine_ls_number_reflns 4539
_refine_ls_number_restraints 0
_refine_ls_R_factor_gt 0.0719
_refine_ls_shift/su_max 0.000
_refine_ls_structure_factor_coef Fsqd
_refine_ls_weighting_details 'w = 1/[\s^2^(Fo^2^)+(0.1005P)^2^+1.5894P] where P=(Fo^2^+2Fc^2^)/3'
_refine_ls_weighting_scheme calc
_refine_ls_wR_factor_ref 0.2482
_reflns_number_gt 2448
_reflns_number_total 4539
_reflns_threshold_expression F^2^>2.0\s(F^2^)
_cod_data_source_file cg200935j_si_002.cif
_cod_data_source_block DCA_AcN
_cod_original_cell_volume 2480.45(8)
_cod_database_code 4501231

loop_
_symmetry_equiv_pos_site_id
_symmetry_equiv_pos_as_xyz
1 +X,+Y,+Z
2 1/2+X,1/2-Y,-Z
3 -X,1/2+Y,1/2-Z
4 1/2-X,-Y,1/2+Z

loop_
_atom_site_label
_atom_site_type_symbol
_atom_site_fract_x
_atom_site_fract_y
_atom_site_fract_z
_atom_site_U_iso_or_equiv
_atom_site_adp_type
_atom_site_occupancy
_atom_site_symmetry_multiplicity
_atom_site_calc_flag
_atom_site_refinement_flags
O1 O 0.8311(7) -0.1613(3) 0.72885(16) 0.0785(12) Uani 1.0 4 d .
O2 O 0.9187(6) 0.2686(3) 0.70313(13) 0.0614(10) Uani 1.0 4 d .
O3 O 0.3123(7) 0.6316(3) 0.76087(16) 0.0756(12) Uani 1.0 4 d .
O4 O 0.4884(8) 0.7503(4) 0.7308(3) 0.126(3) Uani 1.0 4 d .
N1 N 0.7341(15) 0.7012(6) 0.5249(4) 0.144(4) Uani 1.0 4 d .
C1 C 1.1274(8) -0.0334(4) 0.6295(2) 0.0648(15) Uani 1.0 4 d .
C2 C 1.0570(9) -0.0647(4) 0.6833(2) 0.0650(15) Uani 1.0 4 d .
C3 C 0.8947(9) -0.1353(4) 0.6766(2) 0.0639(14) Uani 1.0 4 d .
C4 C 0.7366(8) -0.0910(4) 0.6453(2) 0.0642(15) Uani 1.0 4 d .
C5 C 0.8054(8) -0.0570(4) 0.59155(19) 0.0582(14) Uani 1.0 4 d .
C6 C 0.6426(10) -0.0129(4) 0.5602(3) 0.0729(17) Uani 1.0 4 d .
C7 C 0.5837(9) 0.0885(4) 0.5797(3) 0.0676(15) Uani 1.0 4 d .
C8 C 0.7459(8) 0.1606(4) 0.5841(2) 0.0572(13) Uani 1.0 4 d .
C9 C 0.9033(8) 0.1146(4) 0.61819(19) 0.0525(12) Uani 1.0 4 d .
C10 C 0.9745(8) 0.0148(4) 0.59515(19) 0.0588(14) Uani 1.0 4 d .
C11 C 1.0616(8) 0.1901(4) 0.6280(2) 0.0588(13) Uani 1.0 4 d .
C12 C 0.9911(8) 0.2877(4) 0.65176(18) 0.0564(13) Uani 1.0 4 d .
C13 C 0.8385(8) 0.3347(4) 0.61722(19) 0.0539(13) Uani 1.0 4 d .
C14 C 0.6813(7) 0.2561(4) 0.6097(2) 0.0531(12) Uani 1.0 4 d .
C15 C 0.5242(9) 0.3139(4) 0.5835(3) 0.0689(16) Uani 1.0 4 d .
C16 C 0.5351(8) 0.4171(4) 0.6084(3) 0.0695(16) Uani 1.0 4 d .
C17 C 0.7205(8) 0.4201(4) 0.6406(2) 0.0606(14) Uani 1.0 4 d .
C18 C 0.9280(9) 0.3676(4) 0.56493(19) 0.0639(15) Uani 1.0 4 d .
C19 C 1.0644(10) 0.0293(5) 0.5402(2) 0.0736(17) Uani 1.0 4 d .
C20 C 0.8021(8) 0.5248(4) 0.6422(2) 0.0603(14) Uani 1.0 4 d .
C21 C 0.9888(9) 0.5331(4) 0.6719(3) 0.0717(16) Uani 1.0 4 d .
C22 C 0.6605(10) 0.6008(4) 0.6633(2) 0.0673(15) Uani 1.0 4 d .
C23 C 0.5963(10) 0.5829(5) 0.7194(3) 0.0783(19) Uani 1.0 4 d .
C24 C 0.4633(9) 0.6638(5) 0.7374(3) 0.0704(16) Uani 1.0 4 d .
C26 C 0.7366(14) 0.7488(7) 0.4885(4) 0.112(3) Uani 1.0 4 d .
C27 C 0.7386(16) 0.8103(7) 0.4412(4) 0.137(4) Uani 1.0 4 d .
H1A H 1.1768 -0.0916 0.6115 0.0778 Uiso 1.0 4 calc R
H1B H 1.2313 0.0133 0.6339 0.0778 Uiso 1.0 4 calc R
H2A H 1.1587 -0.0967 0.7027 0.0780 Uiso 1.0 4 calc R
H2B H 1.0160 -0.0066 0.7029 0.0780 Uiso 1.0 4 calc R
H3 H 0.9401 -0.1955 0.6588 0.0766 Uiso 1.0 4 calc R
H4A H 0.6842 -0.0345 0.6642 0.0770 Uiso 1.0 4 calc R
H4B H 0.6365 -0.1400 0.6410 0.0770 Uiso 1.0 4 calc R
H5 H 0.8491 -0.1164 0.5727 0.0698 Uiso 1.0 4 calc R
H6A H 0.6803 -0.0078 0.5236 0.0875 Uiso 1.0 4 calc R
H6B H 0.5345 -0.0576 0.5621 0.0875 Uiso 1.0 4 calc R
H7A H 0.4896 0.1158 0.5558 0.0812 Uiso 1.0 4 calc R
H7B H 0.5243 0.0814 0.6138 0.0812 Uiso 1.0 4 calc R
H8 H 0.7961 0.1751 0.5491 0.0686 Uiso 1.0 4 calc R
H9 H 0.8465 0.0994 0.6524 0.0630 Uiso 1.0 4 calc R
H11A H 1.1546 0.1607 0.6515 0.0706 Uiso 1.0 4 calc R
H11B H 1.1248 0.2043 0.5949 0.0706 Uiso 1.0 4 calc R
H12 H 1.0983 0.3340 0.6546 0.0676 Uiso 1.0 4 calc R
H14 H 0.6356 0.2385 0.6448 0.0637 Uiso 1.0 4 calc R
H15A H 0.4018 0.2832 0.5901 0.0827 Uiso 1.0 4 calc R
H15B H 0.5442 0.3176 0.5458 0.0827 Uiso 1.0 4 calc R
H16A H 0.4264 0.4283 0.6311 0.0834 Uiso 1.0 4 calc R
H16B H 0.5366 0.4682 0.5814 0.0834 Uiso 1.0 4 calc R
H17 H 0.6886 0.4015 0.6767 0.0727 Uiso 1.0 4 calc R
H18A H 0.8323 0.3970 0.5430 0.0767 Uiso 1.0 4 calc R
H18B H 0.9815 0.3107 0.5475 0.0767 Uiso 1.0 4 calc R
H18C H 1.0262 0.4155 0.5717 0.0767 Uiso 1.0 4 calc R
H19A H 0.9705 0.0550 0.5164 0.0883 Uiso 1.0 4 calc R
H19B H 1.1102 -0.0335 0.5274 0.0883 Uiso 1.0 4 calc R
H19C H 1.1681 0.0755 0.5427 0.0883 Uiso 1.0 4 calc R
H20 H 0.8288 0.5436 0.6057 0.0723 Uiso 1.0 4 calc R
H21A H 1.0918 0.5148 0.6491 0.0860 Uiso 1.0 4 calc R
H21B H 0.9865 0.4894 0.7017 0.0860 Uiso 1.0 4 calc R
H21C H 1.0061 0.6005 0.6836 0.0860 Uiso 1.0 4 calc R
H22A H 0.7176 0.6665 0.6613 0.0808 Uiso 1.0 4 calc R
H22B H 0.5495 0.6009 0.6407 0.0808 Uiso 1.0 4 calc R
H23A H 0.5327 0.5189 0.7216 0.0940 Uiso 1.0 4 calc R
H23B H 0.7063 0.5809 0.7423 0.0940 Uiso 1.0 4 calc R
H25C H 0.2440 0.6906 0.7806 0.1339 Uiso 1.0 4 calc R
H25D H 1.0258 0.2846 0.7311 0.1937 Uiso 1.0 4 calc R
H27A H 0.6526 0.8652 0.4456 0.1646 Uiso 1.0 4 calc R
H27B H 0.6998 0.7709 0.4116 0.1646 Uiso 1.0 4 calc R
H27C H 0.8647 0.8352 0.4354 0.1646 Uiso 1.0 4 calc R
H28B H 0.6914 -0.1791 0.7250 0.1233 Uiso 1.0 4 calc R

loop_
_atom_site_aniso_label
_atom_site_aniso_U_11
_atom_site_aniso_U_22
_atom_site_aniso_U_33
_atom_site_aniso_U_12
_atom_site_aniso_U_13
_atom_site_aniso_U_23
O1 0.081(4) 0.087(3) 0.067(3) -0.007(3) -0.004(3) 0.025(2)
O2 0.073(3) 0.064(3) 0.0473(19) -0.007(2) -0.002(2) 0.0056(16)
O3 0.091(3) 0.060(3) 0.076(3) 0.003(3) 0.027(3) -0.008(2)
O4 0.113(4) 0.059(3) 0.206(6) 0.012(3) 0.081(4) 0.012(3)
N1 0.208(10) 0.094(5) 0.129(7) -0.020(6) -0.029(7) -0.002(5)
C1 0.063(4) 0.058(3) 0.073(4) -0.000(3) 0.002(3) 0.005(3)
C2 0.071(4) 0.065(4) 0.059(4) -0.002(3) -0.007(3) 0.004(3)
C3 0.073(4) 0.056(3) 0.063(4) -0.002(3) -0.003(3) 0.008(3)
C4 0.070(4) 0.060(3) 0.063(4) -0.013(3) 0.002(3) 0.016(3)
C5 0.069(4) 0.050(3) 0.055(3) -0.001(3) -0.004(3) 0.001(3)
C6 0.095(5) 0.056(3) 0.068(4) -0.008(4) -0.016(4) 0.005(3)
C7 0.074(4) 0.051(3) 0.078(4) -0.013(3) -0.016(4) 0.002(3)
C8 0.061(4) 0.049(3) 0.062(4) 0.003(3) -0.006(3) 0.002(3)
C9 0.054(3) 0.050(3) 0.054(3) -0.006(3) 0.003(3) 0.001(2)
C10 0.068(4) 0.049(3) 0.059(3) 0.004(3) 0.007(3) -0.001(3)
C11 0.057(4) 0.049(3) 0.071(4) 0.000(3) 0.008(3) -0.000(3)
C12 0.060(4) 0.055(3) 0.054(3) -0.002(3) 0.006(3) 0.005(3)
C13 0.054(3) 0.046(3) 0.061(3) 0.005(3) 0.005(3) 0.005(3)
C14 0.049(3) 0.048(3) 0.062(3) -0.007(3) -0.002(3) 0.008(3)
C15 0.073(4) 0.051(3) 0.083(4) 0.000(3) -0.014(4) -0.002(3)
C16 0.058(4) 0.062(3) 0.089(4) 0.001(3) -0.009(3) 0.002(3)
C17 0.067(4) 0.051(3) 0.064(4) 0.002(3) 0.003(3) 0.002(3)
C18 0.077(4) 0.058(3) 0.057(3) -0.013(3) 0.011(3) 0.007(3)
C19 0.095(5) 0.068(4) 0.058(4) 0.004(4) 0.024(4) 0.001(3)
C20 0.071(4) 0.049(3) 0.061(3) -0.001(3) 0.012(3) 0.000(3)
C21 0.074(4) 0.061(4) 0.080(4) -0.000(3) -0.006(4) -0.008(3)
C22 0.081(4) 0.055(3) 0.066(4) 0.010(3) 0.014(4) 0.003(3)
C23 0.093(5) 0.063(4) 0.078(4) 0.021(4) 0.021(4) 0.012(3)
C24 0.076(5) 0.064(4) 0.071(4) 0.011(3) 0.022(4) 0.002(3)
C26 0.139(8) 0.081(5) 0.117(8) -0.026(6) -0.005(7) -0.020(5)
C27 0.184(11) 0.110(6) 0.118(7) -0.028(7) 0.003(7) 0.003(6)

loop_
_atom_type_symbol
_atom_type_description
_atom_type_scat_dispersion_real
_atom_type_scat_dispersion_imag
_atom_type_scat_source
C C 0.0181 0.0091
;
International Tables for Crystallography
(1992, Vol. C, Tables 4.2.6.8 and 6.1.1.4)
;
H H 0.0000 0.0000
;
International Tables for Crystallography
(1992, Vol. C, Table 6.1.1.4)
;
O O 0.0492 0.0322
;
International Tables for Crystallography
(1992, Vol. C, Tables 4.2.6.8 and 6.1.1.4)
;
N N 0.0311 0.0180
;
International Tables for Crystallography
(1992, Vol. C, Tables 4.2.6.8 and 6.1.1.4)
;

loop_
_geom_angle_atom_site_label_1
_geom_angle_atom_site_label_2
_geom_angle_atom_site_label_3
_geom_angle
_geom_angle_publ_flag
C2 C1 C10 113.8(5) yes
C1 C2 C3 108.8(5) yes
O1 C3 C2 106.6(5) yes
O1 C3 C4 110.8(5) yes
C2 C3 C4 112.2(5) yes
C3 C4 C5 111.2(5) yes
C4 C5 C6 110.4(5) yes
C4 C5 C10 112.4(5) yes
C6 C5 C10 111.8(4) yes
C5 C6 C7 112.8(5) yes
C6 C7 C8 113.4(5) yes
C7 C8 C9 109.4(4) yes
C7 C8 C14 110.6(5) yes
C9 C8 C14 108.5(4) yes
C8 C9 C10 111.6(4) yes
C8 C9 C11 110.6(4) yes
C10 C9 C11 113.6(5) yes
C1 C10 C5 108.3(4) yes
C1 C10 C9 112.2(4) yes
C1 C10 C19 106.4(5) yes
C5 C10 C9 108.4(5) yes
C5 C10 C19 110.0(5) yes
C9 C10 C19 111.5(4) yes
C9 C11 C12 113.4(5) yes
O2 C12 C11 109.0(4) yes
O2 C12 C13 110.5(5) yes
C11 C12 C13 110.9(4) yes
C12 C13 C14 107.2(4) yes
C12 C13 C17 117.8(4) yes
C12 C13 C18 109.2(5) yes
C14 C13 C17 99.8(4) yes
C14 C13 C18 112.5(4) yes
C17 C13 C18 110.0(4) yes
C8 C14 C13 114.8(4) yes
C8 C14 C15 117.9(5) yes
C13 C14 C15 103.3(4) yes
C14 C15 C16 104.2(5) yes
C15 C16 C17 106.7(5) yes
C13 C17 C16 103.5(5) yes
C13 C17 C20 119.8(5) yes
C16 C17 C20 111.0(5) yes
C17 C20 C21 114.1(5) yes
C17 C20 C22 112.4(5) yes
C21 C20 C22 109.9(5) yes
C20 C22 C23 114.8(5) yes
C22 C23 C24 110.9(5) yes
O3 C24 O4 121.0(6) yes
O3 C24 C23 114.3(5) yes
O4 C24 C23 124.7(6) yes
N1 C26 C27 179.7(11) yes
C3 O1 H28B 105.601 no
C12 O2 H25D 109.009 no
C24 O3 H25C 110.137 no
C2 C1 H1A 108.807 no
C2 C1 H1B 108.792 no
C10 C1 H1A 108.818 no
C10 C1 H1B 108.816 no
H1A C1 H1B 107.688 no
C1 C2 H2A 109.916 no
C1 C2 H2B 109.914 no
C3 C2 H2A 109.917 no
C3 C2 H2B 109.919 no
H2A C2 H2B 108.322 no
O1 C3 H3 109.060 no
C2 C3 H3 109.054 no
C4 C3 H3 109.041 no
C3 C4 H4A 109.408 no
C3 C4 H4B 109.405 no
C5 C4 H4A 109.387 no
C5 C4 H4B 109.389 no
H4A C4 H4B 108.020 no
C4 C5 H5 107.282 no
C6 C5 H5 107.279 no
C10 C5 H5 107.279 no
C5 C6 H6A 109.017 no
C5 C6 H6B 109.015 no
C7 C6 H6A 109.026 no
C7 C6 H6B 109.026 no
H6A C6 H6B 107.806 no
C6 C7 H7A 108.888 no
C6 C7 H7B 108.886 no
C8 C7 H7A 108.892 no
C8 C7 H7B 108.878 no
H7A C7 H7B 107.715 no
C7 C8 H8 109.454 no
C9 C8 H8 109.455 no
C14 C8 H8 109.450 no
C8 C9 H9 106.864 no
C10 C9 H9 106.873 no
C11 C9 H9 106.874 no
C9 C11 H11A 108.889 no
C9 C11 H11B 108.888 no
C12 C11 H11A 108.902 no
C12 C11 H11B 108.899 no
H11A C11 H11B 107.723 no
O2 C12 H12 108.807 no
C11 C12 H12 108.812 no
C13 C12 H12 108.808 no
C8 C14 H14 106.698 no
C13 C14 H14 106.692 no
C15 C14 H14 106.693 no
C14 C15 H15A 110.912 no
C14 C15 H15B 110.904 no
C16 C15 H15A 110.908 no
C16 C15 H15B 110.908 no
H15A C15 H15B 108.927 no
C15 C16 H16A 110.389 no
C15 C16 H16B 110.389 no
C17 C16 H16A 110.386 no
C17 C16 H16B 110.384 no
H16A C16 H16B 108.604 no
C13 C17 H17 107.312 no
C16 C17 H17 107.317 no
C20 C17 H17 107.325 no
C13 C18 H18A 109.472 no
C13 C18 H18B 109.464 no
C13 C18 H18C 109.485 no
H18A C18 H18B 109.462 no
H18A C18 H18C 109.473 no
H18B C18 H18C 109.471 no
C10 C19 H19A 109.468 no
C10 C19 H19B 109.472 no
C10 C19 H19C 109.466 no
H19A C19 H19B 109.467 no
H19A C19 H19C 109.477 no
H19B C19 H19C 109.478 no
C17 C20 H20 106.636 no
C21 C20 H20 106.628 no
C22 C20 H20 106.630 no
C20 C21 H21A 109.469 no
C20 C21 H21B 109.471 no
C20 C21 H21C 109.476 no
H21A C21 H21B 109.467 no
H21A C21 H21C 109.473 no
H21B C21 H21C 109.472 no
C20 C22 H22A 108.554 no
C20 C22 H22B 108.558 no
C23 C22 H22A 108.561 no
C23 C22 H22B 108.552 no
H22A C22 H22B 107.536 no
C22 C23 H23A 109.463 no
C22 C23 H23B 109.455 no
C24 C23 H23A 109.457 no
C24 C23 H23B 109.446 no
H23A C23 H23B 108.043 no
C26 C27 H27A 109.472 no
C26 C27 H27B 109.473 no
C26 C27 H27C 109.468 no
H27A C27 H27B 109.469 no
H27A C27 H27C 109.472 no
H27B C27 H27C 109.472 no

loop_
_geom_bond_atom_site_label_1
_geom_bond_atom_site_label_2
_geom_bond_distance
_geom_bond_publ_flag
O1 C3 1.461(7) yes
O2 C12 1.441(6) yes
O3 C24 1.307(8) yes
O4 C24 1.198(8) yes
N1 C26 1.137(13) yes
C1 C2 1.531(8) yes
C1 C10 1.546(8) yes
C2 C3 1.510(8) yes
C3 C4 1.507(8) yes
C4 C5 1.538(8) yes
C5 C6 1.533(9) yes
C5 C10 1.551(8) yes
C6 C7 1.523(8) yes
C7 C8 1.517(8) yes
C8 C9 1.553(8) yes
C8 C14 1.523(7) yes
C9 C10 1.561(7) yes
C9 C11 1.543(7) yes
C10 C19 1.563(8) yes
C11 C12 1.542(7) yes
C12 C13 1.541(8) yes
C13 C14 1.557(7) yes
C13 C17 1.551(7) yes
C13 C18 1.553(7) yes
C14 C15 1.522(8) yes
C15 C16 1.542(8) yes
C16 C17 1.558(8) yes
C17 C20 1.534(7) yes
C20 C21 1.537(9) yes
C20 C22 1.541(8) yes
C22 C23 1.532(9) yes
C23 C24 1.521(9) yes
C26 C27 1.474(13) yes
O1 H28B 1.028 no
O2 H25D 1.071 no
O3 H25C 1.064 no
C1 H1A 0.980 no
C1 H1B 0.980 no
C2 H2A 0.980 no
C2 H2B 0.980 no
C3 H3 0.990 no
C4 H4A 0.980 no
C4 H4B 0.980 no
C5 H5 0.990 no
C6 H6A 0.980 no
C6 H6B 0.980 no
C7 H7A 0.980 no
C7 H7B 0.980 no
C8 H8 0.990 no
C9 H9 0.990 no
C11 H11A 0.980 no
C11 H11B 0.980 no
C12 H12 0.990 no
C14 H14 0.990 no
C15 H15A 0.980 no
C15 H15B 0.980 no
C16 H16A 0.980 no
C16 H16B 0.980 no
C17 H17 0.990 no
C18 H18A 0.970 no
C18 H18B 0.970 no
C18 H18C 0.970 no
C19 H19A 0.970 no
C19 H19B 0.970 no
C19 H19C 0.970 no
C20 H20 0.990 no
C21 H21A 0.970 no
C21 H21B 0.970 no
C21 H21C 0.970 no
C22 H22A 0.980 no
C22 H22B 0.980 no
C23 H23A 0.980 no
C23 H23B 0.980 no
C27 H27A 0.970 no
C27 H27B 0.970 no
C27 H27C 0.970 no

loop_
_geom_contact_atom_site_label_1
_geom_contact_atom_site_label_2
_geom_contact_distance
_geom_contact_publ_flag
_geom_contact_site_symmetry_2
O2 C9 3.024(6) no .
O2 C14 2.942(7) no .
O2 C17 2.966(7) no .
O3 C22 3.550(8) no .
O4 C22 2.935(8) no .
C1 C4 2.916(8) no .
C1 C11 3.067(7) no .
C2 C5 2.962(8) no .
C2 C9 3.147(7) no .
C3 C10 2.975(8) no .
C4 C7 3.156(8) no .
C4 C9 3.109(7) no .
C5 C8 2.988(7) no .
C6 C9 2.942(8) no .
C6 C19 3.098(10) no .
C7 C10 2.982(8) no .
C7 C15 3.087(7) no .
C8 C12 3.006(8) no .
C8 C18 3.131(7) no .
C8 C19 3.095(8) no .
C9 C13 3.021(7) no .
C11 C14 2.889(7) no .
C11 C18 3.054(7) no .
C11 C19 3.138(8) no .
C12 C20 3.494(7) no .
C12 C21 3.369(8) no .
C13 C21 3.219(8) no .
C15 C18 3.002(9) no .
C16 C18 3.085(9) no .
C16 C22 3.000(8) no .
C17 C23 3.124(8) no .
C18 C20 3.048(8) no .
C18 C21 3.576(8) no .
C21 C23 3.122(9) no .
O1 O2 2.670(6) no 3_746
O1 O4 2.718(8) no 1_545
O1 C12 3.391(7) no 3_746
O1 C24 3.539(8) no 1_545
O2 O1 2.670(6) no 3_756
O2 O3 2.647(6) no 3_646
O2 O4 3.367(7) no 3_646
O2 C24 3.427(8) no 3_646
O3 O2 2.647(6) no 3_656
O3 C9 3.475(7) no 3_656
O3 C21 3.509(8) no 1_455
O4 O1 2.718(8) no 1_565
O4 O2 3.367(7) no 3_656
O4 C3 3.564(8) no 1_565
O4 C4 3.547(8) no 1_565
C3 O4 3.564(8) no 1_545
C4 O4 3.547(8) no 1_545
C9 O3 3.475(7) no 3_646
C12 O1 3.391(7) no 3_756
C21 O3 3.509(8) no 1_655
C24 O1 3.539(8) no 1_565
C24 O2 3.427(8) no 3_656
O1 H2A 2.5788 no .
O1 H2B 2.5643 no .
O1 H4A 2.6101 no .
O1 H4B 2.6643 no .
O2 H9 2.6882 no .
O2 H11A 2.5922 no .
O2 H11B 3.2628 no .
O2 H14 2.5436 no .
O2 H17 2.5275 no .
O2 H21B 3.0330 no .
O3 H22B 3.5444 no .
O3 H23A 2.4106 no .
O3 H23B 2.9249 no .
O4 H22A 2.6730 no .
O4 H22B 3.1075 no .
O4 H23A 3.1620 no .
O4 H23B 2.7868 no .
O4 H25C 2.3056 no .
N1 H27A 3.0730 no .
N1 H27B 3.0721 no .
N1 H27C 3.0755 no .
C1 H3 2.6790 no .
C1 H4A 3.2770 no .
C1 H5 2.7053 no .
C1 H9 2.7546 no .
C1 H11A 2.7002 no .
C1 H11B 3.3440 no .
C1 H19A 3.3371 no .
C1 H19B 2.6275 no .
C1 H19C 2.6924 no .
C2 H4A 2.7283 no .
C2 H4B 3.3423 no .
C2 H5 3.2808 no .
C2 H9 2.7973 no .
C2 H11A 3.2395 no .
C2 H28B 3.2140 no .
C3 H1A 2.6805 no .
C3 H1B 3.3170 no .
C3 H5 2.7032 no .
C3 H9 3.2618 no .
C4 H1A 3.2506 no .
C4 H2A 3.3456 no .
C4 H2B 2.7296 no .
C4 H6A 3.3505 no .
C4 H6B 2.6184 no .
C4 H7B 2.8983 no .
C4 H9 2.7044 no .
C4 H28B 2.3941 no .
C5 H1A 2.7314 no .
C5 H1B 3.3574 no .
C5 H2B 3.3030 no .
C5 H3 2.7268 no .
C5 H7A 3.3746 no .
C5 H7B 2.8021 no .
C5 H8 3.3329 no .
C5 H9 2.6530 no .
C5 H19A 2.7240 no .
C5 H19B 2.7428 no .
C5 H19C 3.3864 no .
C6 H4A 2.7059 no .
C6 H4B 2.6996 no .
C6 H8 2.7885 no .
C6 H9 3.1701 no .
C6 H19A 2.7490 no .
C6 H19B 3.4430 no .
C7 H4A 2.8318 no .
C7 H4B 3.4975 no .
C7 H5 3.3652 no .
C7 H9 2.6495 no .
C7 H14 2.6613 no .
C7 H15A 2.9530 no .
C7 H15B 3.2381 no .
C7 H19A 3.2287 no .
C8 H4A 3.3808 no .
C8 H6A 2.8023 no .
C8 H6B 3.3674 no .
C8 H11A 3.3841 no .
C8 H11B 2.7741 no .
C8 H15A 2.9636 no .
C8 H15B 2.7498 no .
C8 H18A 3.4311 no .
C8 H18B 2.8006 no .
C8 H19A 2.7635 no .
C8 H19C 3.3902 no .
C9 H1A 3.4103 no .
C9 H1B 2.7375 no .
C9 H2B 2.8438 no .
C9 H4A 2.8136 no .
C9 H5 3.3661 no .
C9 H6A 3.3439 no .
C9 H7A 3.3519 no .
C9 H7B 2.7362 no .
C9 H12 3.4133 no .
C9 H14 2.6312 no .
C9 H18B 3.2697 no .
C9 H19A 2.7799 no .
C9 H19B 3.4129 no .
C9 H19C 2.7569 no .
C10 H2A 3.4125 no .
C10 H2B 2.8015 no .
C10 H3 3.2981 no .
C10 H4A 2.8043 no .
C10 H4B 3.4026 no .
C10 H6A 2.8030 no .
C10 H6B 3.3890 no .
C10 H7B 3.3621 no .
C10 H8 2.7818 no .
C10 H11A 2.7667 no .
C10 H11B 2.7831 no .
C11 H1B 2.6887 no .
C11 H2B 3.3061 no .
C11 H8 2.7800 no .
C11 H14 3.1315 no .
C11 H18B 2.6993 no .
C11 H18C 3.3928 no .
C11 H19A 3.4648 no .
C11 H19C 2.7931 no .
C11 H25D 2.9565 no .
C12 H8 3.3510 no .
C12 H9 2.7523 no .
C12 H14 2.6218 no .
C12 H17 2.7253 no .
C12 H18A 3.3604 no .
C12 H18B 2.7002 no .
C12 H18C 2.7036 no .
C12 H21A 3.1627 no .
C12 H21B 3.0222 no .
C13 H8 2.8013 no .
C13 H9 3.3165 no .
C13 H11A 3.3762 no .
C13 H11B 2.7577 no .
C13 H15A 3.2594 no .
C13 H15B 2.7941 no .
C13 H16A 3.2143 no .
C13 H16B 2.9560 no .
C13 H20 2.8501 no .
C13 H21A 3.1441 no .
C13 H21B 3.1988 no .
C13 H25D 3.2887 no .
C14 H7A 2.7200 no .
C14 H7B 2.6224 no .
C14 H9 2.6655 no .
C14 H11B 3.2548 no .
C14 H12 3.3536 no .
C14 H16A 3.0072 no .
C14 H16B 3.1398 no .
C14 H17 2.6196 no .
C14 H18A 2.7823 no .
C14 H18B 2.7691 no .
C14 H18C 3.4131 no .
C15 H7A 2.7894 no .
C15 H7B 3.2485 no .
C15 H8 2.8405 no .
C15 H17 2.9209 no .
C15 H18A 2.6754 no .
C15 H18B 3.3831 no .
C16 H14 2.6936 no .
C16 H18A 2.7153 no .
C16 H20 2.7044 no .
C16 H22B 2.6296 no .
C16 H23A 3.2221 no .
C17 H12 2.9521 no .
C17 H14 2.5380 no .
C17 H15A 3.2045 no .
C17 H15B 3.0730 no .
C17 H18A 2.6506 no .
C17 H18B 3.3732 no .
C17 H18C 2.8056 no .
C17 H21A 2.9448 no .
C17 H21B 2.6336 no .
C17 H21C 3.3675 no .
C17 H22A 3.3839 no .
C17 H22B 2.7375 no .
C17 H23A 2.8152 no .
C17 H23B 3.4077 no .
C18 H8 2.8040 no .
C18 H11B 2.7311 no .
C18 H12 2.6428 no .
C18 H14 3.4078 no .
C18 H15B 2.8559 no .
C18 H16B 3.1303 no .
C18 H17 3.3732 no .
C18 H20 2.7018 no .
C18 H21A 3.1665 no .
C19 H1A 2.5853 no .
C19 H1B 2.6939 no .
C19 H5 2.6363 no .
C19 H6A 2.8110 no .
C19 H8 2.7570 no .
C19 H9 3.4104 no .
C19 H11A 3.4314 no .
C19 H11B 2.7923 no .
C20 H12 3.3522 no .
C20 H16A 2.9892 no .
C20 H16B 2.5681 no .
C20 H18A 3.0907 no .
C20 H18C 2.8322 no .
C20 H23A 2.8025 no .
C20 H23B 2.7708 no .
C21 H12 2.8463 no .
C21 H17 2.7871 no .
C21 H18C 3.0421 no .
C21 H22A 2.6588 no .
C21 H22B 3.3548 no .
C21 H23A 3.4935 no .
C21 H23B 2.7824 no .
C22 H16A 2.9889 no .
C22 H16B 2.9058 no .
C22 H17 2.7331 no .
C22 H21A 3.3029 no .
C22 H21B 2.9396 no .
C22 H21C 2.5138 no .
C23 H16A 3.3186 no .
C23 H17 2.7723 no .
C23 H20 3.4003 no .
C23 H21B 3.0854 no .
C23 H21C 3.0668 no .
C23 H25C 3.2998 no .
C24 H22A 2.6660 no .
C24 H22B 2.6991 no .
H1A H2A 2.3495 no .
H1A H2B 2.8578 no .
H1A H3 2.5114 no .
H1A H5 2.5576 no .
H1A H11A 3.5765 no .
H1A H19A 3.4749 no .
H1A H19B 2.3480 no .
H1A H19C 2.8747 no .
H1B H2A 2.3709 no .
H1B H2B 2.3604 no .
H1B H3 3.5670 no .
H1B H9 3.0144 no .
H1B H11A 2.1219 no .
H1B H11B 2.8784 no .
H1B H19A 3.5890 no .
H1B H19B 2.9388 no .
H1B H19C 2.5321 no .
H2A H3 2.3418 no .
H2A H28B 3.5543 no .
H2B H3 2.8534 no .
H2B H4A 2.5898 no .
H2B H9 2.2819 no .
H2B H11A 2.8055 no .
H2B H28B 3.3366 no .
H3 H4A 2.8464 no .
H3 H4B 2.3325 no .
H3 H5 2.5442 no .
H3 H28B 2.4657 no .
H4A H5 2.8539 no .
H4A H6B 2.8503 no .
H4A H7B 2.3320 no .
H4A H9 2.1739 no .
H4A H28B 2.5096 no .
H4B H5 2.3399 no .
H4B H6A 3.5239 no .
H4B H6B 2.4278 no .
H4B H7B 3.1834 no .
H4B H9 3.5859 no .
H4B H28B 2.2586 no .
H5 H6A 2.2814 no .
H5 H6B 2.3917 no .
H5 H9 3.5739 no .
H5 H19A 2.8713 no .
H5 H19B 2.4637 no .
H5 H19C 3.5384 no .
H6A H7A 2.3094 no .
H6A H7B 2.8410 no .
H6A H8 2.6938 no .
H6A H19A 2.2413 no .
H6A H19B 3.0801 no .
H6B H7A 2.3787 no .
H6B H7B 2.3082 no .
H7A H8 2.3304 no .
H7A H9 3.5590 no .
H7A H14 3.0144 no .
H7A H15A 2.5150 no .
H7A H15B 2.7758 no .
H7B H8 2.8512 no .
H7B H9 2.5099 no .
H7B H14 2.4092 no .
H7B H15A 2.9372 no .
H8 H9 2.8711 no .
H8 H11B 2.6492 no .
H8 H14 2.8476 no .
H8 H15A 3.3374 no .
H8 H15B 2.6368 no .
H8 H18A 3.0242 no .
H8 H18B 2.2639 no .
H8 H19A 2.2125 no .
H8 H19C 2.9759 no .
H9 H11A 2.3441 no .
H9 H11B 2.8503 no .
H9 H14 2.4181 no .
H9 H25D 3.4681 no .
H11A H12 2.3846 no .
H11A H18B 3.5781 no .
H11A H19C 3.0287 no .
H11A H25D 2.8027 no .
H11B H12 2.3404 no .
H11B H18A 3.5977 no .
H11B H18B 2.1476 no .
H11B H18C 3.0099 no .
H11B H19A 3.0628 no .
H11B H19C 2.2256 no .
H12 H14 3.5459 no .
H12 H17 3.1081 no .
H12 H18A 3.5409 no .
H12 H18B 2.8930 no .
H12 H18C 2.4555 no .
H12 H21A 2.4567 no .
H12 H21B 2.5584 no .
H12 H25D 2.1424 no .
H14 H15A 2.2611 no .
H14 H15B 2.8382 no .
H14 H16A 2.9944 no .
H14 H16B 3.5855 no .
H14 H17 2.3874 no .
H15A H16A 2.2382 no .
H15A H16B 2.6948 no .
H15A H17 3.4194 no .
H15B H16A 2.7862 no .
H15B H16B 2.2394 no .
H15B H18A 2.3161 no .
H15B H18B 3.1127 no .
H16A H17 2.2337 no .
H16A H20 3.3260 no .
H16A H22B 2.5114 no .
H16A H23A 2.7392 no .
H16B H17 2.8270 no .
H16B H18A 2.5173 no .
H16B H18C 3.5644 no .
H16B H20 2.3994 no .
H16B H22B 2.3603 no .
H17 H18A 3.5882 no .
H17 H20 2.8368 no .
H17 H21A 3.3308 no .
H17 H21B 2.5154 no .
H17 H21C 3.5247 no .
H17 H22B 3.0252 no .
H17 H23A 2.2580 no .
H17 H23B 2.9634 no .
H17 H25D 3.1977 no .
H18A H20 2.5607 no .
H18B H19A 3.5594 no .
H18B H19C 3.4574 no .
H18C H20 2.3992 no .
H18C H21A 2.4482 no .
H18C H21B 3.5021 no .
H20 H21A 2.2133 no .
H20 H21B 2.8098 no .
H20 H21C 2.4893 no .
H20 H22A 2.3328 no .
H20 H22B 2.3151 no .
H21A H22A 3.3789 no .
H21B H22A 3.2422 no .
H21B H23A 3.2935 no .
H21B H23B 2.5701 no .
H21B H25D 2.8919 no .
H21C H22A 2.3116 no .
H21C H22B 3.4302 no .
H21C H23B 2.6274 no .
H22A H23A 2.8536 no .
H22A H23B 2.3872 no .
H22B H23A 2.3616 no .
H22B H23B 2.8538 no .
H23A H25C 3.4544 no .
O1 H12 3.0399 no 3_746
O1 H21B 3.0074 no 3_746
O1 H22A 3.0208 no 1_545
O1 H25D 1.6224 no 3_746
O2 H2A 3.0830 no 3_756
O2 H25C 1.6235 no 3_646
O2 H28B 3.4068 no 3_756
O3 H2B 3.1363 no 3_656
O3 H4A 2.9647 no 3_656
O3 H7B 3.4916 no 3_656
O3 H9 2.5372 no 3_656
O3 H14 2.8486 no 3_656
O3 H21B 3.3773 no 1_455
O3 H21C 2.9784 no 1_455
O3 H25D 3.1832 no 3_656
O4 H2A 3.2144 no 1_465
O4 H4B 2.9420 no 1_565
O4 H14 3.3202 no 3_656
O4 H17 3.3820 no 3_656
O4 H28B 1.7386 no 1_565
N1 H5 2.8801 no 1_565
N1 H19B 2.7851 no 2_456
N1 H20 3.0550 no .
N1 H22A 3.5388 no .
N1 H22B 3.5267 no .
N1 H27A 3.2012 no 2_566
N1 H27C 2.8623 no 2_466
C1 H6B 3.3912 no 1_655
C1 H7B 3.2492 no 1_655
C1 H27B 3.4283 no 2_556
C2 H21B 3.0615 no 3_746
C2 H23B 3.2232 no 3_746
C2 H25D 3.0606 no 3_746
C3 H22A 2.9947 no 1_545
C3 H25D 2.6694 no 3_746
C4 H22A 3.3173 no 1_545
C6 H1B 3.5036 no 1_455
C6 H27A 3.3796 no 1_545
C7 H1B 3.0441 no 1_455
C7 H19C 3.1103 no 1_455
C8 H25C 3.5021 no 3_646
C9 H25C 2.9890 no 3_646
C11 H15A 2.8979 no 1_655
C11 H25C 3.2021 no 3_646
C12 H15A 3.3239 no 1_655
C12 H25C 2.7492 no 3_646
C13 H25C 3.3265 no 3_646
C14 H25C 3.0053 no 3_646
C15 H11B 3.2198 no 1_455
C15 H12 3.5491 no 1_455
C15 H19A 3.1466 no 2_456
C16 H12 3.5125 no 1_455
C16 H19A 3.2635 no 2_456
C16 H21A 3.5776 no 1_455
C18 H6A 3.4671 no 2_556
C18 H7A 3.1430 no 2_556
C18 H19C 3.4156 no 2_456
C19 H6B 3.5908 no 1_655
C19 H7A 3.2694 no 1_655
C19 H15B 3.0364 no 2_556
C19 H16B 3.1334 no 2_556
C19 H18A 3.0341 no 2_556
C21 H2B 3.2635 no 3_756
C21 H16A 3.5797 no 1_655
C21 H27A 3.5183 no 2_566
C22 H3 3.4054 no 1_565
C22 H4B 3.5657 no 1_565
C22 H27C 3.4095 no 2_466
C22 H28B 3.3869 no 1_565
C23 H28B 3.3008 no 1_565
C24 H14 3.2684 no 3_656
C24 H28B 2.6965 no 1_565
C26 H1A 3.3664 no 2_456
C26 H5 2.9436 no 1_565
C26 H6A 3.4459 no 1_565
C26 H6B 3.5407 no 1_565
C26 H6B 3.5927 no 2_556
C26 H19B 3.0817 no 2_456
C26 H27C 3.4814 no 2_466
C27 H1A 3.2900 no 2_456
C27 H6A 3.2784 no 1_565
C27 H21A 3.4809 no 2_466
C27 H22B 3.2840 no 2_566
H1A C26 3.3664 no 2_556
H1A C27 3.2900 no 2_556
H1A H4B 3.4214 no 1_655
H1A H6B 2.8811 no 1_655
H1A H7B 3.4080 no 1_655
H1A H27B 2.5087 no 2_556
H1B C6 3.5036 no 1_655
H1B C7 3.0441 no 1_655
H1B H4A 3.3775 no 1_655
H1B H4B 3.5585 no 1_655
H1B H6B 2.9972 no 1_655
H1B H7A 3.0556 no 1_655
H1B H7B 2.3370 no 1_655
H1B H23B 3.3417 no 3_746
H2A O2 3.0830 no 3_746
H2A O4 3.2144 no 1_645
H2A H17 3.2854 no 3_746
H2A H21B 2.9108 no 3_746
H2A H23A 3.3273 no 3_746
H2A H23B 2.9538 no 3_746
H2A H25C 3.5641 no 1_645
H2A H25D 2.6851 no 3_746
H2B O3 3.1363 no 3_646
H2B C21 3.2635 no 3_746
H2B H21B 2.4520 no 3_746
H2B H21C 3.2632 no 3_746
H2B H23B 2.7003 no 3_746
H2B H25C 3.2792 no 3_646
H2B H25D 3.3139 no 3_746
H3 C22 3.4054 no 1_545
H3 H21C 2.8768 no 1_545
H3 H22A 2.4518 no 1_545
H3 H25D 2.8522 no 3_746
H3 H27B 2.7820 no 2_556
H4A O3 2.9647 no 3_646
H4A H1B 3.3775 no 1_455
H4A H23A 3.3944 no 3_646
H4A H25C 3.4051 no 3_646
H4B O4 2.9420 no 1_545
H4B C22 3.5657 no 1_545
H4B H1A 3.4214 no 1_455
H4B H1B 3.5585 no 1_455
H4B H22A 2.7374 no 1_545
H4B H22B 3.5684 no 1_545
H5 N1 2.8801 no 1_545
H5 C26 2.9436 no 1_545
H5 H27A 3.5634 no 1_545
H5 H27B 3.2829 no 2_556
H5 H27C 3.5913 no 1_545
H6A C18 3.4671 no 2_456
H6A C26 3.4459 no 1_545
H6A C27 3.2784 no 1_545
H6A H18A 3.3646 no 2_456
H6A H18B 3.5333 no 2_456
H6A H18C 2.9612 no 2_456
H6A H27A 2.6524 no 1_545
H6A H27C 3.3762 no 1_545
H6B C1 3.3912 no 1_455
H6B C19 3.5908 no 1_455
H6B C26 3.5407 no 1_545
H6B C26 3.5927 no 2_456
H6B H1A 2.8811 no 1_455
H6B H1B 2.9972 no 1_455
H6B H19B 3.1644 no 1_455
H6B H19C 3.2095 no 1_455
H6B H27A 3.2823 no 1_545
H7A C18 3.1430 no 2_456
H7A C19 3.2694 no 1_455
H7A H1B 3.0556 no 1_455
H7A H11A 3.4787 no 1_455
H7A H11B 3.0311 no 1_455
H7A H18A 2.7811 no 2_456
H7A H18B 2.8368 no 2_456
H7A H18C 3.3148 no 2_456
H7A H19B 3.4526 no 1_455
H7A H19C 2.3757 no 1_455
H7B O3 3.4916 no 3_646
H7B C1 3.2492 no 1_455
H7B H1A 3.4080 no 1_455
H7B H1B 2.3370 no 1_455
H7B H11A 3.0021 no 1_455
H7B H11B 3.3304 no 1_455
H7B H19C 3.1265 no 1_455
H7B H25C 3.5038 no 3_646
H8 H15B 3.0120 no 2_556
H8 H18B 3.3471 no 2_456
H9 O3 2.5372 no 3_646
H9 H25C 2.2157 no 3_646
H11A H7A 3.4787 no 1_655
H11A H7B 3.0021 no 1_655
H11A H14 3.5847 no 1_655
H11A H15A 2.8877 no 1_655
H11A H23B 3.0987 no 3_746
H11A H25C 3.3552 no 3_646
H11B C15 3.2198 no 1_655
H11B H7A 3.0311 no 1_655
H11B H7B 3.3304 no 1_655
H11B H15A 2.2458 no 1_655
H11B H15B 3.5862 no 1_655
H12 O1 3.0399 no 3_756
H12 C15 3.5491 no 1_655
H12 C16 3.5125 no 1_655
H12 H15A 2.8068 no 1_655
H12 H16A 2.7301 no 1_655
H12 H25C 3.5343 no 3_646
H12 H28B 3.4426 no 3_756
H14 O3 2.8486 no 3_646
H14 O4 3.3202 no 3_646
H14 C24 3.2684 no 3_646
H14 H11A 3.5847 no 1_455
H14 H25C 2.1980 no 3_646
H15A C11 2.8979 no 1_455
H15A C12 3.3239 no 1_455
H15A H11A 2.8877 no 1_455
H15A H11B 2.2458 no 1_455
H15A H12 2.8068 no 1_455
H15A H18B 3.2062 no 1_455
H15A H18C 3.2535 no 1_455
H15A H19A 3.5435 no 2_456
H15A H19C 3.4915 no 1_455
H15B C19 3.0364 no 2_456
H15B H8 3.0120 no 2_456
H15B H11B 3.5862 no 1_455
H15B H18B 2.9958 no 2_456
H15B H19A 2.4124 no 2_456
H15B H19B 3.5128 no 2_456
H15B H19C 2.8377 no 2_456
H16A C21 3.5797 no 1_455
H16A H12 2.7301 no 1_455
H16A H18C 3.2359 no 1_455
H16A H21A 2.6944 no 1_455
H16B C19 3.1334 no 2_456
H16B H19A 2.5784 no 2_456
H16B H19B 2.9815 no 2_456
H16B H19C 3.3773 no 2_456
H16B H27C 2.9656 no 2_466
H17 O4 3.3820 no 3_646
H17 H2A 3.2854 no 3_756
H17 H25C 3.1004 no 3_646
H18A C19 3.0341 no 2_456
H18A H6A 3.3646 no 2_556
H18A H7A 2.7811 no 2_556
H18A H19A 3.0629 no 2_456
H18A H19B 3.0334 no 2_456
H18A H19C 2.5204 no 2_456
H18B H6A 3.5333 no 2_556
H18B H7A 2.8368 no 2_556
H18B H8 3.3471 no 2_556
H18B H15A 3.2062 no 1_655
H18B H15B 2.9958 no 2_556
H18B H19C 3.5670 no 2_456
H18C H6A 2.9612 no 2_556
H18C H7A 3.3148 no 2_556
H18C H15A 3.2535 no 1_655
H18C H16A 3.2359 no 1_655
H18C H27A 3.1385 no 2_566
H19A C15 3.1466 no 2_556
H19A C16 3.2635 no 2_556
H19A H15A 3.5435 no 2_556
H19A H15B 2.4124 no 2_556
H19A H16B 2.5784 no 2_556
H19A H18A 3.0629 no 2_556
H19B N1 2.7851 no 2_556
H19B C26 3.0817 no 2_556
H19B H6B 3.1644 no 1_655
H19B H7A 3.4526 no 1_655
H19B H15B 3.5128 no 2_556
H19B H16B 2.9815 no 2_556
H19B H18A 3.0334 no 2_556
H19B H27C 3.4372 no 1_545
H19C C7 3.1103 no 1_655
H19C C18 3.4156 no 2_556
H19C H6B 3.2095 no 1_655
H19C H7A 2.3757 no 1_655
H19C H7B 3.1265 no 1_655
H19C H15A 3.4915 no 1_655
H19C H15B 2.8377 no 2_556
H19C H16B 3.3773 no 2_556
H19C H18A 2.5204 no 2_556
H19C H18B 3.5670 no 2_556
H20 N1 3.0550 no .
H20 H27A 2.9285 no 2_566
H21A C16 3.5776 no 1_655
H21A C27 3.4809 no 2_566
H21A H16A 2.6944 no 1_655
H21A H22B 3.4666 no 1_655
H21A H27A 2.9603 no 2_566
H21A H27B 3.3878 no 2_566
H21A H27C 3.5542 no 2_566
H21B O1 3.0074 no 3_756
H21B O3 3.3773 no 1_655
H21B C2 3.0615 no 3_756
H21B H2A 2.9108 no 3_756
H21B H2B 2.4520 no 3_756
H21C O3 2.9784 no 1_655
H21C H2B 3.2632 no 3_756
H21C H3 2.8768 no 1_565
H21C H25C 3.2520 no 1_655
H21C H25D 3.3299 no 3_756
H21C H27A 3.5112 no 2_566
H21C H27B 3.3062 no 2_566
H22A O1 3.0208 no 1_565
H22A N1 3.5388 no .
H22A C3 2.9947 no 1_565
H22A C4 3.3173 no 1_565
H22A H3 2.4518 no 1_565
H22A H4B 2.7374 no 1_565
H22A H27C 3.5333 no 2_466
H22A H28B 2.6658 no 1_565
H22B N1 3.5267 no .
H22B C27 3.2840 no 2_466
H22B H4B 3.5684 no 1_565
H22B H21A 3.4666 no 1_455
H22B H27B 3.3199 no 2_466
H22B H27C 2.5126 no 2_466
H23A H2A 3.3273 no 3_756
H23A H4A 3.3944 no 3_656
H23A H28B 3.4110 no 3_656
H23B C2 3.2232 no 3_756
H23B H1B 3.3417 no 3_756
H23B H2A 2.9538 no 3_756
H23B H2B 2.7003 no 3_756
H23B H11A 3.0987 no 3_756
H23B H25D 3.4245 no 3_756
H23B H28B 3.2862 no 1_565
H25C O2 1.6235 no 3_656
H25C C8 3.5021 no 3_656
H25C C9 2.9890 no 3_656
H25C C11 3.2021 no 3_656
H25C C12 2.7492 no 3_656
H25C C13 3.3265 no 3_656
H25C C14 3.0053 no 3_656
H25C H2A 3.5641 no 1_465
H25C H2B 3.2792 no 3_656
H25C H4A 3.4051 no 3_656
H25C H7B 3.5038 no 3_656
H25C H9 2.2157 no 3_656
H25C H11A 3.3552 no 3_656
H25C H12 3.5343 no 3_656
H25C H14 2.1980 no 3_656
H25C H17 3.1004 no 3_656
H25C H21C 3.2520 no 1_455
H25C H25D 2.3244 no 3_656
H25D O1 1.6224 no 3_756
H25D O3 3.1832 no 3_646
H25D C2 3.0606 no 3_756
H25D C3 2.6694 no 3_756
H25D H2A 2.6851 no 3_756
H25D H2B 3.3139 no 3_756
H25D H3 2.8522 no 3_756
H25D H21C 3.3299 no 3_746
H25D H23B 3.4245 no 3_746
H25D H25C 2.3244 no 3_646
H25D H28B 2.3577 no 3_756
H27A N1 3.2012 no 2_466
H27A C6 3.3796 no 1_565
H27A C21 3.5183 no 2_466
H27A H5 3.5634 no 1_565
H27A H6A 2.6524 no 1_565
H27A H6B 3.2823 no 1_565
H27A H18C 3.1385 no 2_466
H27A H20 2.9285 no 2_466
H27A H21A 2.9603 no 2_466
H27A H21C 3.5112 no 2_466
H27B C1 3.4283 no 2_456
H27B H1A 2.5087 no 2_456
H27B H3 2.7820 no 2_456
H27B H5 3.2829 no 2_456
H27B H21A 3.3878 no 2_466
H27B H21C 3.3062 no 2_466
H27B H22B 3.3199 no 2_566
H27C N1 2.8623 no 2_566
H27C C22 3.4095 no 2_566
H27C C26 3.4814 no 2_566
H27C H5 3.5913 no 1_565
H27C H6A 3.3762 no 1_565
H27C H16B 2.9656 no 2_566
H27C H19B 3.4372 no 1_565
H27C H21A 3.5542 no 2_466
H27C H22A 3.5333 no 2_566
H27C H22B 2.5126 no 2_566
H28B O2 3.4068 no 3_746
H28B O4 1.7386 no 1_545
H28B C22 3.3869 no 1_545
H28B C23 3.3008 no 1_545
H28B C24 2.6965 no 1_545
H28B H12 3.4426 no 3_746
H28B H22A 2.6658 no 1_545
H28B H23A 3.4110 no 3_646
H28B H23B 3.2862 no 1_545
H28B H25D 2.3577 no 3_746

loop_
_geom_hbond_atom_site_label_D
_geom_hbond_atom_site_label_H
_geom_hbond_atom_site_label_A
_geom_hbond_site_symmetry_A
_geom_hbond_distance_DA
_geom_hbond_distance_DH
_geom_hbond_distance_HA
_geom_hbond_angle_DHA
_geom_hbond_publ_flag
O1 H28B O4 1_545 2.718(8) 1.028 1.739 157.6 no
O2 H25D O1 3_756 2.670(6) 1.071 1.622 164.7 no
O3 H25C O2 3_656 2.647(6) 1.064 1.623 159.7 no

loop_
_geom_torsion_atom_site_label_1
_geom_torsion_atom_site_label_2
_geom_torsion_atom_site_label_3
_geom_torsion_atom_site_label_4
_geom_torsion
_geom_torsion_publ_flag
C2 C1 C10 C5 -54.9(5) no
C2 C1 C10 C9 64.7(6) no
C2 C1 C10 C19 -173.1(4) no
C10 C1 C2 C3 57.6(6) no
C1 C2 C3 O1 -179.0(4) no
C1 C2 C3 C4 -57.6(6) no
O1 C3 C4 C5 176.2(4) no
C2 C3 C4 C5 57.2(6) no
C3 C4 C5 C6 179.6(4) no
C3 C4 C5 C10 -54.7(6) no
C4 C5 C6 C7 73.3(6) no
C4 C5 C10 C1 52.4(5) no
C4 C5 C10 C9 -69.6(5) no
C4 C5 C10 C19 168.2(4) no
C6 C5 C10 C1 177.3(4) no
C6 C5 C10 C9 55.3(5) no
C6 C5 C10 C19 -66.9(5) no
C10 C5 C6 C7 -52.7(6) no
C5 C6 C7 C8 52.2(6) no
C6 C7 C8 C9 -54.0(6) no
C6 C7 C8 C14 -173.4(4) no
C7 C8 C9 C10 58.1(5) no
C7 C8 C9 C11 -174.4(4) no
C7 C8 C14 C13 178.8(4) no
C7 C8 C14 C15 -59.0(6) no
C9 C8 C14 C13 58.8(5) no
C9 C8 C14 C15 -179.0(4) no
C14 C8 C9 C10 178.8(4) no
C14 C8 C9 C11 -53.7(5) no
C8 C9 C10 C1 -178.4(4) no
C8 C9 C10 C5 -58.8(5) no
C8 C9 C10 C19 62.4(5) no
C8 C9 C11 C12 54.7(6) no
C10 C9 C11 C12 -178.9(4) no
C11 C9 C10 C1 55.8(5) no
C11 C9 C10 C5 175.3(4) no
C11 C9 C10 C19 -63.4(5) no
C9 C11 C12 O2 65.5(5) no
C9 C11 C12 C13 -56.3(5) no
O2 C12 C13 C14 -65.7(5) no
O2 C12 C13 C17 45.8(6) no
O2 C12 C13 C18 172.2(4) no
C11 C12 C13 C14 55.3(5) no
C11 C12 C13 C17 166.7(4) no
C11 C12 C13 C18 -66.9(5) no
C12 C13 C14 C8 -59.5(5) no
C12 C13 C14 C15 170.7(4) no
C12 C13 C17 C16 -155.7(4) no
C12 C13 C17 C20 80.2(6) no
C14 C13 C17 C16 -40.2(4) no
C14 C13 C17 C20 -164.4(4) no
C17 C13 C14 C8 177.1(4) no
C17 C13 C14 C15 47.4(5) no
C18 C13 C14 C8 60.5(6) no
C18 C13 C14 C15 -69.3(5) no
C18 C13 C17 C16 78.3(5) no
C18 C13 C17 C20 -45.8(6) no
C8 C14 C15 C16 -163.5(4) no
C13 C14 C15 C16 -35.7(5) no
C14 C15 C16 C17 10.0(6) no
C15 C16 C17 C13 19.4(6) no
C15 C16 C17 C20 149.1(4) no
C13 C17 C20 C21 -57.7(6) no
C13 C17 C20 C22 176.2(4) no
C16 C17 C20 C21 -178.2(4) no
C16 C17 C20 C22 55.7(6) no
C17 C20 C22 C23 61.9(6) no
C21 C20 C22 C23 -66.4(6) no
C20 C22 C23 C24 177.7(5) no
C22 C23 C24 O3 133.4(5) no
C22 C23 C24 O4 -45.6(8) no
